data_7229886
loop_
_publ_author_name
'Wong, Lawrence W.-Y.'
'Au Yeung, Alex S.-F.'
'Tam, Gemma S.-S.'
'Kan, Jack W.-H.'
'Sung, Herman H.-Y.'
'Sheong, Fu Kit'
'Lin, Zhenyang'
'Williams, Ian D.'

_publ_section_title
;
 Isolation and enantiostability of the B-chiral bis(salicylato)borate
 anions [BR(Sal)2] and [BS(Sal)2]
;
_journal_issue 3
_journal_name_full 'RSC Advances'
_journal_page_first 1451
_journal_paper_doi 10.1039/C7RA11997F
_journal_volume 8
_journal_year 2018
_chemical_absolute_configuration ad
_chemical_formula_moiety '4(C14 H8 B O6), 2(C15 H28 N2)'
_chemical_formula_sum 'C86 H88 B4 N4 O24'
_chemical_formula_weight 1604.84
_space_group_crystal_system monoclinic
_space_group_IT_number 4
_space_group_name_Hall 'P 2yb'
_space_group_name_H-M_alt 'P 1 21 1'
_symmetry_space_group_name_Hall 'P 2yb'
_symmetry_space_group_name_H-M 'P 1 21 1'
_atom_sites_solution_hydrogens mixed
_atom_sites_solution_primary dual
_audit_creation_date 2017-10-23
_audit_creation_method
;
Olex2 1.2
(compiled 2017.08.10 svn.r3458 for OlexSys, GUI svn.r5381)
;
_audit_update_record
;
2017-10-24 deposited with the CCDC.
2017-12-18 downloaded from the CCDC.
;
_cell_angle_alpha 90
_cell_angle_beta 90.4770(10)
_cell_angle_gamma 90
_cell_formula_units_Z 2
_cell_length_a 12.29380(10)
_cell_length_b 19.4089(2)
_cell_length_c 16.2958(2)
_cell_measurement_reflns_used 15853
_cell_measurement_temperature 100.00(10)
_cell_measurement_theta_max 75.5880
_cell_measurement_theta_min 3.5120
_cell_volume 3888.19(7)
_computing_cell_refinement 'CrysAlisPro 1.171.38.46 (Rigaku OD, 2015)'
_computing_data_collection 'CrysAlisPro 1.171.38.46 (Rigaku OD, 2015)'
_computing_data_reduction 'CrysAlisPro 1.171.38.46 (Rigaku OD, 2015)'
_computing_molecular_graphics 'Olex2 (Dolomanov et al., 2009)'
_computing_publication_material 'Olex2 (Dolomanov et al., 2009)'
_computing_structure_refinement 'ShelXL (Sheldrick, 2015)'
_computing_structure_solution 'ShelXT (Sheldrick, 2015)'
_diffrn_ambient_environment N~2~
_diffrn_ambient_temperature 100.00(10)
_diffrn_detector 'CCD plate'
_diffrn_detector_area_resol_mean 10.3577
_diffrn_detector_type Atlas
_diffrn_measured_fraction_theta_full 0.996
_diffrn_measured_fraction_theta_max 0.995
_diffrn_measurement_details
;
List of Runs (angles in degrees, time in seconds):

  # Type    Start    End  Width  t~exp~   \w     \q     \k     \f   Frames
#--------------------------------------------------------------------------
  1  \w     33.00 108.00   1.00   12.00    --  110.57 -94.00-150.00   75
  2  \w    -65.00  34.00   1.00    2.00    --  -40.57  37.00  60.00   99
  3  \w      1.00  74.00   1.00    2.00    --   40.57 -99.00 -60.00   73
  4  \w     36.00 136.00   1.00   12.00    --  110.57 -30.00 -30.00  100
  5  \w     98.00 175.00   1.00   12.00    --  110.57  45.00 -30.00   77
  6  \w    116.00 175.00   1.00   12.00    --  110.57 125.00 -90.00   59
  7  \w     85.00 176.00   1.00   12.00    --  110.57  45.00 150.00   91
  8  \w     49.00 122.00   1.00   12.00    --  110.57-125.00 150.00   73
  9  \w     43.00 141.00   1.00   12.00    --  110.57 -30.00 150.00   98
 10  \w     32.00 136.00   1.00   12.00    --  110.57 -77.00 -60.00  104
 11  \w    -86.00  -2.00   1.00    2.00    --  -40.57 125.00  60.00   84
 12  \w   -113.00 -13.00   1.00    2.00    --  -40.57 -57.00 -90.00  100
;
_diffrn_measurement_device 'four-circle diffractometer'
_diffrn_measurement_device_type 'SuperNova, Dual, Cu at zero, Atlas'
_diffrn_measurement_method '\w scans'
_diffrn_orient_matrix_type 'CrysAlisPro convention (1999,Acta A55,543-557)'
_diffrn_orient_matrix_UB_11 -0.0644104000
_diffrn_orient_matrix_UB_12 0.0680620000
_diffrn_orient_matrix_UB_13 -0.0015061000
_diffrn_orient_matrix_UB_21 -0.1072351000
_diffrn_orient_matrix_UB_22 -0.0408367000
_diffrn_orient_matrix_UB_23 -0.0054009000
_diffrn_orient_matrix_UB_31 -0.0058721000
_diffrn_orient_matrix_UB_32 -0.0012448000
_diffrn_orient_matrix_UB_33 0.0944307000
_diffrn_radiation_monochromator mirror
_diffrn_radiation_probe x-ray
_diffrn_radiation_type CuK\a
_diffrn_radiation_wavelength 1.54184
_diffrn_reflns_av_R_equivalents 0.0242
_diffrn_reflns_av_unetI/netI 0.0368
_diffrn_reflns_Laue_measured_fraction_full 0.996
_diffrn_reflns_Laue_measured_fraction_max 0.995
_diffrn_reflns_limit_h_max 14
_diffrn_reflns_limit_h_min -14
_diffrn_reflns_limit_k_max 23
_diffrn_reflns_limit_k_min -23
_diffrn_reflns_limit_l_max 19
_diffrn_reflns_limit_l_min -13
_diffrn_reflns_number 22164
_diffrn_reflns_point_group_measured_fraction_full 0.987
_diffrn_reflns_point_group_measured_fraction_max 0.986
_diffrn_reflns_theta_full 66.500
_diffrn_reflns_theta_max 67.497
_diffrn_reflns_theta_min 3.542
_diffrn_source 'micro-focus sealed X-ray tube'
_diffrn_source_current 0.80
_diffrn_source_power 0.040
_diffrn_source_target Cu
_diffrn_source_type 'SuperNova (Cu) X-ray Source'
_diffrn_source_voltage 50
_exptl_absorpt_coefficient_mu 0.820
_exptl_absorpt_correction_T_max 1.00000
_exptl_absorpt_correction_T_min 0.91581
_exptl_absorpt_correction_type multi-scan
_exptl_absorpt_process_details
;
CrysAlisPro 1.171.38.46 (Rigaku Oxford Diffraction, 2015)
Empirical absorption correction using spherical harmonics,
 implemented in SCALE3 ABSPACK scaling algorithm.
;
_exptl_crystal_colour colourless
_exptl_crystal_colour_primary colourless
_exptl_crystal_density_diffrn 1.371
_exptl_crystal_description block
_exptl_crystal_F_000 1688
_exptl_crystal_size_max 0.4
_exptl_crystal_size_mid 0.2
_exptl_crystal_size_min 0.2
_refine_diff_density_max 0.329
_refine_diff_density_min -0.222
_refine_diff_density_rms 0.039
_refine_ls_abs_structure_details
;
 Flack x determined using 5965 quotients [(I+)-(I-)]/[(I+)+(I-)]
 (Parsons, Flack and Wagner, Acta Cryst. B69 (2013) 249-259).
;
_refine_ls_abs_structure_Flack -0.20(10)
_refine_ls_extinction_method none
_refine_ls_goodness_of_fit_ref 1.018
_refine_ls_hydrogen_treatment mixed
_refine_ls_matrix_type full
_refine_ls_number_parameters 1159
_refine_ls_number_reflns 13854
_refine_ls_number_restraints 3
_refine_ls_restrained_S_all 1.018
_refine_ls_R_factor_all 0.0501
_refine_ls_R_factor_gt 0.0490
_refine_ls_shift/su_max 0.000
_refine_ls_shift/su_mean 0.000
_refine_ls_structure_factor_coef Fsqd
_refine_ls_weighting_details 'w=1/[\s^2^(Fo^2^)+(0.0630P)^2^+1.9500P] where P=(Fo^2^+2Fc^2^)/3'
_refine_ls_weighting_scheme calc
_refine_ls_wR_factor_gt 0.1269
_refine_ls_wR_factor_ref 0.1278
_reflns_Friedel_coverage 0.919
_reflns_Friedel_fraction_full 0.978
_reflns_Friedel_fraction_max 0.976
_reflns_number_gt 13500
_reflns_number_total 13854
_reflns_threshold_expression 'I > 2\s(I)'
_cod_data_source_file c7ra11997f2.cif
_cod_data_source_block lawr12f
_cod_database_code 7229886
_shelx_shelxl_version_number 2014/7
_shelx_space_group_comment
;
The symmetry employed for this shelxl refinement is uniquely defined
by the following loop, which should always be used as a source of
symmetry information in preference to the above space-group names.
They are only intended as comments.
;
_shelx_estimated_absorpt_t_max 0.853
_shelx_estimated_absorpt_t_min 0.735
_reflns_odcompleteness_completeness 99.69
_reflns_odcompleteness_iscentric 1
_reflns_odcompleteness_theta 68.13
_olex2_refinement_description
;
1. Fixed Uiso
 At 1.2 times of:
  All C(H) groups, All C(H,H) groups
2. Restrained distances
 C25C-C24C \\sim C24C-C23C
 with sigma of 0.02
 C22C-C21C \\sim C26C-C21C
 with sigma of 0.02
3. Others
 Fixed Sof: O12B(0.7) O12D(0.3) O20B(0.7) O20D(0.3) O21B(0.7) O21D(0.3)
 O22B(0.7) O22D(0.3) C12B(0.7) C12D(0.3) C13B(0.7) H13B(0.7) C13D(0.3)
 H13D(0.3) H14B(0.7) H14A(0.3) C20B(0.7) C20D(0.3) C21B(0.7) C21D(0.3)
 C22B(0.7) C22D(0.3) C23B(0.7) H23B(0.7) C23D(0.3) H23D(0.3) C24B(0.7)
 H24B(0.7) C24D(0.3) H24D(0.3) C25B(0.7) H25B(0.7) C25D(0.3) H25D(0.3)
 C26B(0.7) H26B(0.7) C26D(0.3) H26D(0.3) O12C(0.9) O12E(0.1) O20C(0.85)
 O20E(0.15) O21C(0.85) O21E(0.15) O22C(0.85) O22E(0.15) C10H(0.15) C12C(0.9)
 C12E(0.1) C13C(0.9) H13C(0.9) C13E(0.1) H13E(0.1) H14C(0.9) H14D(0.1)
 C20C(0.85)
4.a Ternary CH refined with riding coordinates:
 C35(H35), C37(H37), C39(H39), C45(H45), C35A(H35A), C37A(H37A), C39A(H39A),
 C41A(H41C)
4.b Secondary CH2 refined with riding coordinates:
 C31(H31A,H31B), C32(H32A,H32B), C33(H33A,H33B), C34(H34A,H34B), C36(H36A,
 H36B), C38(H38A,H38B), C40(H40A,H40B), C41(H41A,H41B), C42(H42A,H42B),
 C43(H43A,H43B), C44(H44A,H44B), C31A(H31C,H31D), C32A(H32C,H32D), C33A(H33C,
 H33D), C34A(H34C,H34D), C36A(H36C,H36D), C38A(H38C,H38D), C40A(H40C,H40D),
 C42A(H42C,H42D), C43A(H43C,H43D), C44A(H44C,H44D), C45A(H45A,H45B)
4.c Aromatic/amide H refined with riding coordinates:
 C13(H13), C14(H14), C15(H15), C16(H16D), C23(H23), C24(H24), C25(H25),
 C26(H26), C13A(H13A), C14A(H14E), C15A(H15A), C16A(H16E), C23A(H23A),
 C24A(H24A), C25A(H25A), C26A(H26A), C13B(H13B), C13D(H13D), C14B(H14B),
 C14B(H14A), C15B(H15B), C16B(H16B), C23B(H23B), C23D(H23D), C24B(H24B),
 C24D(H24D), C25B(H25B), C25D(H25D), C26B(H26B), C26D(H26D), C13C(H13C),
 C13E(H13E), C14C(H14C), C14C(H14D), C15C(H15C), C16C(H16C), C23C(H23C),
 C24C(H24C), C25C(H25C), C26C(H26C)
;
_olex2_submission_special_instructions 'No special instructions were received'
_oxdiff_exptl_absorpt_empirical_details
;
Empirical correction (ABSPACK) includes:
- Absorption correction using spherical harmonics
- Frame scaling
;
_oxdiff_exptl_absorpt_empirical_full_max 1.539
_oxdiff_exptl_absorpt_empirical_full_min 0.829

loop_
_space_group_symop_operation_xyz
'x, y, z'
'-x, y+1/2, -z'

loop_
_atom_site_label
_atom_site_type_symbol
_atom_site_fract_x
_atom_site_fract_y
_atom_site_fract_z
_atom_site_U_iso_or_equiv
_atom_site_adp_type
_atom_site_occupancy
_atom_site_site_symmetry_order
_atom_site_calc_flag
_atom_site_refinement_flags_posn
_atom_site_refinement_flags_occupancy
_atom_site_disorder_assembly
_atom_site_disorder_group
B1 B 0.1187(4) 0.6035(2) 0.6660(3) 0.0335(9) Uani 1 1 d . . . .
O10 O -0.0926(2) 0.51232(14) 0.55885(18) 0.0372(6) Uani 1 1 d . . . .
O11 O 0.0575(2) 0.54778(14) 0.62128(18) 0.0370(6) Uani 1 1 d . . . .
O12 O 0.0483(2) 0.64185(15) 0.72020(18) 0.0385(6) Uani 1 1 d . . . .
O20 O 0.2921(3) 0.68993(17) 0.52388(19) 0.0538(8) Uani 1 1 d . . . .
O21 O 0.1618(2) 0.65029(15) 0.60297(18) 0.0403(6) Uani 1 1 d . . . .
O22 O 0.2000(2) 0.56952(16) 0.71535(18) 0.0397(7) Uani 1 1 d . . . .
C10 C -0.0446(3) 0.55613(18) 0.5987(2) 0.0277(7) Uani 1 1 d . . . .
C11 C -0.1006(3) 0.61866(17) 0.6291(2) 0.0256(7) Uani 1 1 d . . . .
C12 C -0.0524(3) 0.65730(19) 0.6919(2) 0.0289(7) Uani 1 1 d . . . .
C13 C -0.1087(3) 0.7119(2) 0.7262(2) 0.0347(8) Uani 1 1 d . . . .
H13 H -0.0776 0.7373 0.7704 0.042 Uiso 1 1 calc R . . .
C14 C -0.2106(3) 0.7292(2) 0.6956(2) 0.0363(9) Uani 1 1 d . . . .
H14 H -0.2489 0.7670 0.7188 0.044 Uiso 1 1 calc R . . .
C15 C -0.2572(3) 0.6924(2) 0.6319(2) 0.0352(8) Uani 1 1 d . . . .
H15 H -0.3263 0.7054 0.6105 0.042 Uiso 1 1 calc R . . .
C16 C -0.2030(3) 0.6366(2) 0.5994(2) 0.0300(7) Uani 1 1 d . . . .
H16D H -0.2357 0.6105 0.5565 0.036 Uiso 1 1 calc R . . .
C20 C 0.2648(4) 0.6522(2) 0.5794(2) 0.0374(9) Uani 1 1 d . . . .
C21 C 0.3405(3) 0.6079(2) 0.6250(2) 0.0333(8) Uani 1 1 d . . . .
C22 C 0.3052(3) 0.56866(19) 0.6914(2) 0.0301(7) Uani 1 1 d . . . .
C23 C 0.3775(3) 0.5285(2) 0.7354(3) 0.0375(9) Uani 1 1 d . . . .
H23 H 0.3532 0.5021 0.7808 0.045 Uiso 1 1 calc R . . .
C24 C 0.4860(4) 0.5271(2) 0.7128(3) 0.0469(11) Uani 1 1 d . . . .
H24 H 0.5360 0.4992 0.7426 0.056 Uiso 1 1 calc R . . .
C25 C 0.5220(4) 0.5657(3) 0.6475(4) 0.0571(13) Uani 1 1 d . . . .
H25 H 0.5963 0.5641 0.6319 0.069 Uiso 1 1 calc R . . .
C26 C 0.4503(4) 0.6065(3) 0.6051(3) 0.0522(12) Uani 1 1 d . . . .
H26 H 0.4759 0.6343 0.5613 0.063 Uiso 1 1 calc R . . .
B2 B 0.6206(4) 0.3850(2) 0.8352(3) 0.0381(10) Uani 1 1 d . . . .
O10A O 0.4179(3) 0.47996(15) 0.9448(2) 0.0515(8) Uani 1 1 d . . . .
O11A O 0.5640(2) 0.44198(14) 0.8807(2) 0.0424(7) Uani 1 1 d . . . .
O12A O 0.5462(2) 0.34803(15) 0.7826(2) 0.0432(7) Uani 1 1 d . . . .
O20A O 0.7975(3) 0.29981(19) 0.9780(2) 0.0605(10) Uani 1 1 d . . . .
O21A O 0.6648(3) 0.33807(15) 0.8984(2) 0.0448(7) Uani 1 1 d . . . .
O22A O 0.7009(2) 0.41652(16) 0.78429(18) 0.0414(7) Uani 1 1 d . . . .
C10A C 0.4624(3) 0.4355(2) 0.9046(3) 0.0367(9) Uani 1 1 d . . . .
C11A C 0.4024(3) 0.37468(19) 0.8745(2) 0.0315(8) Uani 1 1 d . . . .
C12A C 0.4457(3) 0.33492(19) 0.8116(2) 0.0336(8) Uani 1 1 d . . . .
C13A C 0.3856(4) 0.2821(2) 0.7769(3) 0.0420(9) Uani 1 1 d . . . .
H13A H 0.4140 0.2565 0.7322 0.050 Uiso 1 1 calc R . . .
C14A C 0.2838(4) 0.2666(2) 0.8077(3) 0.0442(10) Uani 1 1 d . . . .
H14E H 0.2426 0.2300 0.7843 0.053 Uiso 1 1 calc R . . .
C15A C 0.2419(3) 0.3041(2) 0.8723(3) 0.0462(11) Uani 1 1 d . . . .
H15A H 0.1730 0.2923 0.8943 0.055 Uiso 1 1 calc R . . .
C16A C 0.2997(3) 0.3585(2) 0.9049(3) 0.0396(9) Uani 1 1 d . . . .
H16E H 0.2697 0.3850 0.9482 0.048 Uiso 1 1 calc R . . .
C20A C 0.7686(4) 0.3376(2) 0.9237(2) 0.0415(10) Uani 1 1 d . . . .
C21A C 0.8423(3) 0.3821(2) 0.8780(2) 0.0343(8) Uani 1 1 d . . . .
C22A C 0.8059(3) 0.41934(19) 0.8102(2) 0.0297(7) Uani 1 1 d . . . .
C23A C 0.8775(3) 0.4597(2) 0.7655(3) 0.0367(8) Uani 1 1 d . . . .
H23A H 0.8525 0.4849 0.7191 0.044 Uiso 1 1 calc R . . .
C24A C 0.9858(4) 0.4627(2) 0.7896(3) 0.0456(10) Uani 1 1 d . . . .
H24A H 1.0353 0.4902 0.7594 0.055 Uiso 1 1 calc R . . .
C25A C 1.0220(4) 0.4265(3) 0.8563(4) 0.0600(14) Uani 1 1 d . . . .
H25A H 1.0962 0.4293 0.8725 0.072 Uiso 1 1 calc R . . .
C26A C 0.9514(4) 0.3861(3) 0.8999(3) 0.0536(12) Uani 1 1 d . . . .
H26A H 0.9775 0.3605 0.9457 0.064 Uiso 1 1 calc R . . .
B3 B 0.3970(4) 0.3749(3) 0.2008(3) 0.0413(11) Uani 1 1 d . . . .
O10B O 0.2419(2) 0.26037(14) 0.07224(18) 0.0398(6) Uani 1 1 d . . . .
O11B O 0.3627(2) 0.31474(15) 0.14831(18) 0.0399(6) Uani 1 1 d . . . .
O12B O 0.3053(4) 0.4049(2) 0.2414(3) 0.0424(9) Uani 0.7 1 d . P A 1
O12D O 0.3318(7) 0.4436(5) 0.1844(5) 0.0323(18) Uiso 0.3 1 d . P A 2
O20B O 0.5949(4) 0.4546(2) 0.0802(3) 0.0400(9) Uani 0.7 1 d . P A 1
O20D O 0.4693(8) 0.3053(5) 0.3850(6) 0.040(2) Uiso 0.3 1 d . P A 2
O21B O 0.4490(4) 0.4209(2) 0.1483(2) 0.0363(9) Uani 0.7 1 d . P A 1
O21D O 0.3959(8) 0.3617(5) 0.2798(5) 0.0277(17) Uiso 0.3 1 d . P A 2
O22B O 0.4655(4) 0.3449(2) 0.2674(3) 0.0422(10) Uani 0.7 1 d . P A 1
O22D O 0.5092(9) 0.4038(5) 0.1698(7) 0.035(2) Uiso 0.3 1 d . P A 2
C10B C 0.2647(3) 0.30945(19) 0.1165(2) 0.0313(8) Uani 1 1 d . . . .
C11B C 0.1858(3) 0.3640(2) 0.1371(2) 0.0318(8) Uani 1 1 d . . . .
C12B C 0.2092(5) 0.4074(3) 0.1996(4) 0.0378(13) Uani 0.7 1 d . P A 1
C12D C 0.2249(11) 0.4303(8) 0.1731(9) 0.029(3) Uiso 0.3 1 d . P A 2
C13B C 0.1324(6) 0.4576(4) 0.2215(4) 0.0479(16) Uani 0.7 1 d . P A 1
H13B H 0.1478 0.4874 0.2664 0.057 Uiso 0.7 1 calc R P A 1
C13D C 0.1503(13) 0.4838(9) 0.1910(10) 0.040(3) Uiso 0.3 1 d . P A 2
H13D H 0.1725 0.5283 0.2086 0.048 Uiso 0.3 1 calc R P A 2
C14B C 0.0363(4) 0.4645(3) 0.1799(3) 0.0577(13) Uani 1 1 d . . . .
H14B H -0.0098 0.5029 0.1891 0.069 Uiso 0.7 1 calc R P A 1
H14A H -0.0184 0.4867 0.2111 0.069 Uiso 0.3 1 calc R P A 2
C15B C 0.0081(4) 0.4140(3) 0.1240(4) 0.0601(13) Uani 1 1 d . . . .
H15B H -0.0625 0.4137 0.0999 0.072 Uiso 1 1 calc R . . .
C16B C 0.0832(4) 0.3638(3) 0.1030(4) 0.0533(12) Uani 1 1 d . . . .
H16B H 0.0635 0.3290 0.0647 0.064 Uiso 1 1 calc R . . .
C20B C 0.5532(5) 0.4165(3) 0.1304(4) 0.0339(12) Uani 0.7 1 d . P A 1
C20D C 0.4788(10) 0.3289(6) 0.3167(9) 0.029(2) Uiso 0.3 1 d . P A 2
C21B C 0.6169(9) 0.3662(4) 0.1784(5) 0.032(2) Uani 0.7 1 d . P A 1
C21D C 0.5807(16) 0.3256(12) 0.2709(12) 0.025(5) Uiso 0.3 1 d . P A 2
C22B C 0.5711(6) 0.3333(4) 0.2454(7) 0.033(2) Uani 0.7 1 d . P A 1
C22D C 0.5926(16) 0.3617(13) 0.1997(15) 0.024(5) Uiso 0.3 1 d . P A 2
C23B C 0.6346(11) 0.2885(4) 0.2964(6) 0.039(2) Uani 0.7 1 d . P A 1
H23B H 0.6048 0.2672 0.3437 0.047 Uiso 0.7 1 calc R P A 1
C23D C 0.685(2) 0.3623(13) 0.1534(16) 0.042(6) Uiso 0.3 1 d . P A 2
H23D H 0.6906 0.3895 0.1052 0.051 Uiso 0.3 1 calc R P A 2
C24B C 0.7433(9) 0.2772(4) 0.2733(7) 0.040(2) Uani 0.7 1 d . P A 1
H24B H 0.7870 0.2464 0.3047 0.047 Uiso 0.7 1 calc R P A 1
C24D C 0.7682(19) 0.3209(14) 0.1808(14) 0.037(5) Uiso 0.3 1 d . P A 2
H24D H 0.8329 0.3190 0.1495 0.045 Uiso 0.3 1 calc R P A 2
C25B C 0.7875(6) 0.3094(4) 0.2070(7) 0.041(2) Uani 0.7 1 d . P A 1
H25B H 0.8613 0.3015 0.1931 0.049 Uiso 0.7 1 calc R P A 1
C25D C 0.763(2) 0.2842(17) 0.2476(18) 0.045(7) Uiso 0.3 1 d . P A 2
H25D H 0.8231 0.2567 0.2646 0.054 Uiso 0.3 1 calc R P A 2
C26B C 0.7236(9) 0.3539(3) 0.1598(4) 0.0346(16) Uani 0.7 1 d . P A 1
H26B H 0.7548 0.3761 0.1137 0.041 Uiso 0.7 1 calc R P A 1
C26D C 0.671(2) 0.2859(17) 0.2924(19) 0.040(8) Uiso 0.3 1 d . P A 2
H26D H 0.6672 0.2587 0.3407 0.048 Uiso 0.3 1 calc R P A 2
B4 B 0.8932(4) 0.6230(3) 0.2974(3) 0.0413(11) Uani 1 1 d . . . .
O10C O 0.7468(2) 0.73343(14) 0.43464(17) 0.0353(6) Uani 1 1 d . . . .
O11C O 0.8612(2) 0.68328(15) 0.34983(18) 0.0379(6) Uani 1 1 d . . . .
O12C O 0.8000(3) 0.59165(18) 0.2581(2) 0.0462(8) Uani 0.9 1 d . P B 1
O12E O 0.830(2) 0.5521(16) 0.3155(18) 0.041(6) Uiso 0.1 1 d . P B 2
O20C O 1.0916(3) 0.53966(18) 0.4215(2) 0.0432(8) Uani 0.85 1 d . P B 1
O20E O 0.976(2) 0.6897(14) 0.1225(16) 0.061(6) Uiso 0.15 1 d . P B 2
O21C O 0.9454(3) 0.57341(16) 0.3508(2) 0.0352(7) Uani 0.85 1 d . P B 1
O21E O 0.896(2) 0.6349(14) 0.2253(15) 0.054(6) Uiso 0.15 1 d . P B 2
O22C O 0.9625(3) 0.65032(18) 0.2333(2) 0.0405(8) Uani 0.85 1 d . P B 1
O22E O 1.006(3) 0.5891(17) 0.340(2) 0.062(7) Uiso 0.15 1 d . P B 2
C10C C 0.7664(3) 0.68656(19) 0.3871(2) 0.0301(7) Uani 1 1 d . . . .
C10H C 0.976(3) 0.6656(17) 0.187(2) 0.046(7) Uiso 0.15 1 d . P B 2
C11C C 0.6854(3) 0.6331(2) 0.3652(2) 0.0337(8) Uani 1 1 d . . . .
C12C C 0.7055(5) 0.5892(3) 0.3004(3) 0.0403(12) Uani 0.9 1 d . P B 1
C12E C 0.722(4) 0.569(3) 0.325(3) 0.037(12) Uiso 0.1 1 d . P B 2
C13C C 0.6266(5) 0.5408(3) 0.2778(3) 0.0507(13) Uani 0.9 1 d . P B 1
H13C H 0.6392 0.5109 0.2327 0.061 Uiso 0.9 1 calc R P B 1
C13E C 0.648(4) 0.513(3) 0.308(3) 0.048(11) Uiso 0.1 1 d . P B 2
H13E H 0.6699 0.4677 0.2921 0.058 Uiso 0.1 1 calc R P B 2
C14C C 0.5310(5) 0.5363(3) 0.3203(3) 0.0603(14) Uani 1 1 d . . . .
H14C H 0.4795 0.5016 0.3065 0.072 Uiso 0.9 1 calc R P B 1
H14D H 0.4743 0.5200 0.2855 0.072 Uiso 0.1 1 calc R P B 2
C15C C 0.5092(4) 0.5821(3) 0.3832(4) 0.0594(13) Uani 1 1 d . . . .
H15C H 0.4416 0.5801 0.4110 0.071 Uiso 1 1 calc R . . .
C16C C 0.5864(4) 0.6308(3) 0.4054(3) 0.0482(11) Uani 1 1 d . . . .
H16C H 0.5716 0.6626 0.4482 0.058 Uiso 1 1 calc R . . .
C20C C 1.0510(5) 0.5774(2) 0.3705(3) 0.0345(10) Uani 0.85 1 d . P B 1
C21C C 1.1133(4) 0.6275(2) 0.3208(3) 0.0403(10) Uani 1 1 d D . . .
C22C C 1.0693(4) 0.6607(2) 0.2533(3) 0.0407(9) Uani 1 1 d D . . .
C23C C 1.1342(5) 0.7037(2) 0.2059(3) 0.0553(13) Uani 1 1 d D . . .
H23C H 1.1042 0.7258 0.1589 0.066 Uiso 1 1 calc R . . .
C24C C 1.2408(5) 0.7140(2) 0.2268(4) 0.0613(16) Uani 1 1 d D . . .
H24C H 1.2843 0.7441 0.1949 0.074 Uiso 1 1 calc R . . .
C25C C 1.2853(4) 0.6810(3) 0.2936(4) 0.0551(12) Uani 1 1 d D . . .
H25C H 1.3597 0.6881 0.3074 0.066 Uiso 1 1 calc R . . .
C26C C 1.2227(4) 0.6377(2) 0.3409(3) 0.0497(11) Uani 1 1 d D . . .
H26C H 1.2539 0.6149 0.3869 0.060 Uiso 1 1 calc R . . .
N1 N -0.1391(3) 0.39851(16) 0.4699(2) 0.0304(6) Uani 1 1 d . . . .
N16 N 0.1251(3) 0.35129(16) 0.5653(2) 0.0319(7) Uani 1 1 d . . . .
C31 C -0.2427(3) 0.4317(2) 0.4387(3) 0.0428(10) Uani 1 1 d . . . .
H31A H -0.2761 0.4020 0.3960 0.051 Uiso 1 1 calc R . . .
H31B H -0.2253 0.4766 0.4132 0.051 Uiso 1 1 calc R . . .
C32 C -0.3233(4) 0.4427(2) 0.5075(4) 0.0520(12) Uani 1 1 d . . . .
H32A H -0.2938 0.4772 0.5464 0.062 Uiso 1 1 calc R . . .
H32B H -0.3921 0.4611 0.4843 0.062 Uiso 1 1 calc R . . .
C33 C -0.3466(4) 0.3766(3) 0.5530(4) 0.0563(13) Uani 1 1 d . . . .
H33A H -0.3847 0.3439 0.5161 0.068 Uiso 1 1 calc R . . .
H33B H -0.3945 0.3863 0.6001 0.068 Uiso 1 1 calc R . . .
C34 C -0.2395(4) 0.3442(3) 0.5840(3) 0.0451(10) Uani 1 1 d . . . .
H34A H -0.2044 0.3754 0.6243 0.054 Uiso 1 1 calc R . . .
H34B H -0.2552 0.3001 0.6118 0.054 Uiso 1 1 calc R . . .
C35 C -0.1625(3) 0.33158(19) 0.5128(3) 0.0348(8) Uani 1 1 d . . . .
H35 H -0.2011 0.3011 0.4726 0.042 Uiso 1 1 calc R . . .
C36 C -0.0605(3) 0.39106(19) 0.4006(2) 0.0330(8) Uani 1 1 d . . . .
H36A H -0.0386 0.4375 0.3818 0.040 Uiso 1 1 calc R . . .
H36B H -0.0974 0.3676 0.3542 0.040 Uiso 1 1 calc R . . .
C37 C 0.0413(3) 0.35035(19) 0.4242(2) 0.0312(8) Uani 1 1 d . . . .
H37 H 0.0831 0.3416 0.3729 0.037 Uiso 1 1 calc R . . .
C38 C 0.0081(3) 0.28108(19) 0.4589(2) 0.0338(8) Uani 1 1 d . . . .
H38A H 0.0733 0.2530 0.4715 0.041 Uiso 1 1 calc R . . .
H38B H -0.0376 0.2558 0.4187 0.041 Uiso 1 1 calc R . . .
C39 C -0.0563(3) 0.29530(18) 0.5375(2) 0.0325(8) Uani 1 1 d . . . .
H39 H -0.0751 0.2501 0.5632 0.039 Uiso 1 1 calc R . . .
C40 C 0.0152(3) 0.3365(2) 0.5992(2) 0.0339(8) Uani 1 1 d . . . .
H40A H -0.0214 0.3804 0.6126 0.041 Uiso 1 1 calc R . . .
H40B H 0.0233 0.3097 0.6506 0.041 Uiso 1 1 calc R . . .
C41 C 0.1962(4) 0.3894(2) 0.6254(3) 0.0437(10) Uani 1 1 d . . . .
H41A H 0.1647 0.4354 0.6361 0.052 Uiso 1 1 calc R . . .
H41B H 0.1990 0.3639 0.6779 0.052 Uiso 1 1 calc R . . .
C42 C 0.3091(4) 0.3974(2) 0.5926(4) 0.0540(13) Uani 1 1 d . . . .
H42A H 0.3425 0.3513 0.5854 0.065 Uiso 1 1 calc R . . .
H42B H 0.3542 0.4236 0.6323 0.065 Uiso 1 1 calc R . . .
C43 C 0.3065(4) 0.4351(2) 0.5103(4) 0.0565(13) Uani 1 1 d . . . .
H43A H 0.2809 0.4830 0.5186 0.068 Uiso 1 1 calc R . . .
H43B H 0.3808 0.4370 0.4874 0.068 Uiso 1 1 calc R . . .
C44 C 0.2309(4) 0.3982(2) 0.4502(3) 0.0435(10) Uani 1 1 d . . . .
H44A H 0.2268 0.4249 0.3985 0.052 Uiso 1 1 calc R . . .
H44B H 0.2614 0.3523 0.4374 0.052 Uiso 1 1 calc R . . .
C45 C 0.1169(3) 0.38951(18) 0.4844(2) 0.0297(7) Uani 1 1 d . . . .
H45 H 0.0854 0.4362 0.4947 0.036 Uiso 1 1 calc R . . .
N1A N 0.3687(3) 0.59581(18) 1.0267(2) 0.0359(7) Uani 1 1 d . . . .
N16A N 0.6301(3) 0.64195(18) 0.9290(2) 0.0363(7) Uani 1 1 d . . . .
C31A C 0.2659(4) 0.5635(3) 1.0593(3) 0.0491(11) Uani 1 1 d . . . .
H31C H 0.2842 0.5198 1.0875 0.059 Uiso 1 1 calc R . . .
H31D H 0.2328 0.5948 1.1001 0.059 Uiso 1 1 calc R . . .
C32A C 0.1845(4) 0.5494(3) 0.9915(4) 0.0577(13) Uani 1 1 d . . . .
H32C H 0.1165 0.5315 1.0156 0.069 Uiso 1 1 calc R . . .
H32D H 0.2139 0.5136 0.9545 0.069 Uiso 1 1 calc R . . .
C33A C 0.1594(4) 0.6139(3) 0.9421(4) 0.0658(15) Uani 1 1 d . . . .
H33C H 0.1203 0.6473 0.9771 0.079 Uiso 1 1 calc R . . .
H33D H 0.1115 0.6019 0.8951 0.079 Uiso 1 1 calc R . . .
C34A C 0.2643(4) 0.6469(3) 0.9104(3) 0.0560(12) Uani 1 1 d . . . .
H34C H 0.2467 0.6906 0.8819 0.067 Uiso 1 1 calc R . . .
H34D H 0.2991 0.6156 0.8705 0.067 Uiso 1 1 calc R . . .
C35A C 0.3432(4) 0.6612(2) 0.9818(3) 0.0460(10) Uani 1 1 d . . . .
H35A H 0.3052 0.6925 1.0211 0.055 Uiso 1 1 calc R . . .
C36A C 0.4484(4) 0.6057(2) 1.0953(2) 0.0397(9) Uani 1 1 d . . . .
H36C H 0.4709 0.5600 1.1164 0.048 Uiso 1 1 calc R . . .
H36D H 0.4123 0.6306 1.1405 0.048 Uiso 1 1 calc R . . .
C37A C 0.5495(4) 0.6458(2) 1.0699(2) 0.0390(9) Uani 1 1 d . . . .
H37A H 0.5925 0.6560 1.1209 0.047 Uiso 1 1 calc R . . .
C38A C 0.5148(4) 0.7135(2) 1.0331(3) 0.0443(10) Uani 1 1 d . . . .
H38C H 0.5794 0.7417 1.0197 0.053 Uiso 1 1 calc R . . .
H38D H 0.4697 0.7395 1.0725 0.053 Uiso 1 1 calc R . . .
C39A C 0.4489(4) 0.6979(2) 0.9550(3) 0.0436(10) Uani 1 1 d . . . .
H39A H 0.4288 0.7425 0.9283 0.052 Uiso 1 1 calc R . . .
C40A C 0.5206(4) 0.6557(2) 0.8940(3) 0.0403(9) Uani 1 1 d . . . .
H40C H 0.4843 0.6114 0.8813 0.048 Uiso 1 1 calc R . . .
H40D H 0.5280 0.6817 0.8421 0.048 Uiso 1 1 calc R . . .
C41A C 0.6244(3) 0.6056(2) 1.0109(2) 0.0344(8) Uani 1 1 d . . . .
H41C H 0.5928 0.5587 1.0019 0.041 Uiso 1 1 calc R . . .
C42A C 0.7388(4) 0.5973(2) 1.0450(3) 0.0453(10) Uani 1 1 d . . . .
H42C H 0.7359 0.5718 1.0975 0.054 Uiso 1 1 calc R . . .
H42D H 0.7700 0.6434 1.0563 0.054 Uiso 1 1 calc R . . .
C43A C 0.8120(4) 0.5590(2) 0.9858(3) 0.0539(12) Uani 1 1 d . . . .
H43C H 0.8867 0.5567 1.0087 0.065 Uiso 1 1 calc R . . .
H43D H 0.7850 0.5113 0.9784 0.065 Uiso 1 1 calc R . . .
C44A C 0.8136(4) 0.5955(2) 0.9035(3) 0.0519(12) Uani 1 1 d . . . .
H44C H 0.8467 0.6417 0.9100 0.062 Uiso 1 1 calc R . . .
H44D H 0.8583 0.5688 0.8644 0.062 Uiso 1 1 calc R . . .
C45A C 0.7000(4) 0.6026(2) 0.8702(3) 0.0461(11) Uani 1 1 d . . . .
H45A H 0.6685 0.5563 0.8609 0.055 Uiso 1 1 calc R . . .
H45B H 0.7018 0.6270 0.8169 0.055 Uiso 1 1 calc R . . .
H1A H 0.404(4) 0.562(3) 0.988(3) 0.043(13) Uiso 1 1 d . . . .
H16 H 0.155(4) 0.311(3) 0.554(3) 0.036(12) Uiso 1 1 d . . . .
H1 H -0.113(3) 0.429(2) 0.508(3) 0.024(10) Uiso 1 1 d . . . .
H16A H 0.667(4) 0.685(3) 0.936(3) 0.049(14) Uiso 1 1 d . . . .

loop_
_atom_site_aniso_label
_atom_site_aniso_U_11
_atom_site_aniso_U_22
_atom_site_aniso_U_33
_atom_site_aniso_U_23
_atom_site_aniso_U_13
_atom_site_aniso_U_12
B1 0.030(2) 0.026(2) 0.044(2) 0.0045(18) -0.0077(17) 0.0006(16)
O10 0.0417(15) 0.0248(13) 0.0450(15) -0.0070(11) -0.0059(12) -0.0022(11)
O11 0.0330(14) 0.0248(13) 0.0531(16) -0.0045(12) -0.0074(12) 0.0073(11)
O12 0.0354(14) 0.0342(15) 0.0458(15) -0.0067(12) -0.0110(12) 0.0001(11)
O20 0.084(3) 0.0383(17) 0.0389(16) 0.0079(13) 0.0062(15) -0.0027(16)
O21 0.0441(16) 0.0324(14) 0.0443(15) 0.0104(12) -0.0117(12) -0.0021(12)
O22 0.0278(13) 0.0463(16) 0.0448(15) 0.0170(13) -0.0038(11) -0.0003(12)
C10 0.0312(18) 0.0175(16) 0.0343(18) -0.0008(13) -0.0027(14) -0.0005(13)
C11 0.0302(17) 0.0164(15) 0.0301(16) 0.0038(12) 0.0044(13) -0.0027(13)
C12 0.0312(18) 0.0232(17) 0.0322(17) 0.0041(14) -0.0003(14) -0.0039(14)
C13 0.048(2) 0.0246(18) 0.0312(18) -0.0025(14) 0.0065(16) -0.0021(16)
C14 0.044(2) 0.0286(19) 0.037(2) 0.0011(16) 0.0170(17) 0.0061(16)
C15 0.0314(19) 0.031(2) 0.043(2) 0.0051(16) 0.0077(15) 0.0054(15)
C16 0.0294(18) 0.0282(18) 0.0324(17) 0.0042(14) -0.0003(14) -0.0035(14)
C20 0.057(3) 0.0262(19) 0.0291(18) -0.0025(15) -0.0029(17) -0.0039(17)
C21 0.038(2) 0.0281(18) 0.0338(18) -0.0067(15) 0.0022(15) -0.0026(15)
C22 0.0304(18) 0.0272(18) 0.0326(18) -0.0027(14) -0.0031(14) -0.0025(14)
C23 0.034(2) 0.038(2) 0.040(2) -0.0016(17) -0.0071(16) 0.0014(16)
C24 0.033(2) 0.046(3) 0.061(3) -0.012(2) -0.0090(19) 0.0041(18)
C25 0.033(2) 0.058(3) 0.080(4) -0.014(3) 0.014(2) -0.001(2)
C26 0.049(3) 0.049(3) 0.060(3) -0.001(2) 0.019(2) -0.007(2)
B2 0.034(2) 0.032(2) 0.049(3) 0.0025(19) 0.0170(19) -0.0027(18)
O10A 0.060(2) 0.0256(15) 0.069(2) -0.0070(14) 0.0219(16) 0.0059(13)
O11A 0.0356(15) 0.0279(14) 0.0638(19) -0.0032(13) 0.0160(13) -0.0080(11)
O12A 0.0386(15) 0.0329(15) 0.0584(18) -0.0082(13) 0.0160(13) -0.0017(12)
O20A 0.089(3) 0.047(2) 0.0457(18) 0.0171(16) 0.0041(17) 0.0062(18)
O21A 0.0443(16) 0.0364(16) 0.0541(17) 0.0135(13) 0.0207(14) 0.0030(13)
O22A 0.0307(14) 0.0481(17) 0.0455(16) 0.0164(13) 0.0046(12) -0.0024(12)
C10A 0.037(2) 0.0232(18) 0.050(2) 0.0056(16) 0.0111(17) 0.0013(15)
C11A 0.0294(18) 0.0231(17) 0.042(2) 0.0120(15) 0.0012(15) 0.0032(14)
C12A 0.0322(19) 0.0250(18) 0.044(2) 0.0089(16) 0.0029(16) 0.0032(15)
C13A 0.051(2) 0.034(2) 0.041(2) 0.0050(17) -0.0080(18) -0.0005(18)
C14A 0.044(2) 0.040(2) 0.049(2) 0.0119(19) -0.0171(19) -0.0108(19)
C15A 0.0276(19) 0.048(3) 0.063(3) 0.020(2) -0.0090(18) -0.0092(18)
C16A 0.035(2) 0.038(2) 0.046(2) 0.0118(18) 0.0052(17) 0.0038(17)
C20A 0.060(3) 0.030(2) 0.034(2) 0.0033(16) 0.0125(18) 0.0026(19)
C21A 0.039(2) 0.0284(18) 0.0357(19) -0.0017(15) 0.0037(15) 0.0044(16)
C22A 0.0282(18) 0.0281(18) 0.0328(18) 0.0000(14) 0.0074(14) 0.0036(14)
C23A 0.035(2) 0.037(2) 0.038(2) -0.0003(16) 0.0075(16) -0.0025(16)
C24A 0.034(2) 0.040(2) 0.063(3) -0.002(2) 0.0102(19) -0.0053(18)
C25A 0.033(2) 0.055(3) 0.091(4) -0.005(3) -0.013(2) -0.001(2)
C26A 0.052(3) 0.047(3) 0.062(3) 0.007(2) -0.018(2) 0.007(2)
B3 0.044(3) 0.041(3) 0.039(2) -0.011(2) -0.005(2) 0.003(2)
O10B 0.0470(16) 0.0224(13) 0.0499(16) -0.0016(12) -0.0077(13) 0.0057(12)
O11B 0.0391(15) 0.0400(15) 0.0407(15) -0.0116(12) -0.0042(12) 0.0068(12)
O12B 0.053(3) 0.037(2) 0.037(2) -0.0087(17) 0.0025(18) 0.0007(19)
O20B 0.047(2) 0.033(2) 0.040(2) 0.0133(17) -0.0049(17) -0.0078(18)
O21B 0.042(2) 0.0276(19) 0.039(2) 0.0066(16) -0.0048(18) -0.0012(17)
O22B 0.058(3) 0.035(2) 0.033(2) 0.0063(18) -0.005(2) -0.007(2)
C10B 0.042(2) 0.0253(18) 0.0262(17) 0.0057(14) 0.0018(14) 0.0008(15)
C11B 0.041(2) 0.0275(18) 0.0268(17) 0.0063(14) 0.0050(15) 0.0042(15)
C12B 0.047(4) 0.028(3) 0.039(3) 0.002(3) 0.015(3) 0.001(3)
C13B 0.064(4) 0.037(3) 0.043(3) -0.010(3) 0.018(3) 0.012(3)
C14B 0.058(3) 0.059(3) 0.056(3) 0.002(2) 0.018(2) 0.027(3)
C15B 0.045(3) 0.054(3) 0.082(4) 0.008(3) -0.002(2) 0.013(2)
C16B 0.050(3) 0.036(2) 0.074(3) -0.003(2) -0.009(2) 0.005(2)
C20B 0.048(3) 0.019(2) 0.034(3) 0.000(2) -0.010(3) -0.002(2)
C21B 0.053(5) 0.021(3) 0.021(4) -0.001(3) -0.005(4) -0.005(3)
C22B 0.049(4) 0.020(3) 0.031(4) 0.002(3) -0.010(4) -0.007(2)
C23B 0.059(7) 0.021(4) 0.038(4) 0.001(2) -0.005(5) -0.013(5)
C24B 0.053(6) 0.022(3) 0.042(5) 0.009(3) -0.022(4) -0.003(3)
C25B 0.046(4) 0.033(4) 0.044(4) 0.005(3) -0.015(4) 0.003(3)
C26B 0.048(5) 0.019(3) 0.036(3) 0.000(2) -0.015(3) 0.001(3)
B4 0.053(3) 0.031(2) 0.040(2) -0.0033(19) 0.009(2) -0.001(2)
O10C 0.0432(15) 0.0258(13) 0.0371(14) -0.0042(11) 0.0043(11) -0.0087(11)
O11C 0.0389(15) 0.0315(14) 0.0435(15) -0.0061(12) 0.0035(12) -0.0055(12)
O12C 0.066(2) 0.0335(17) 0.0389(17) -0.0097(14) 0.0011(15) -0.0022(16)
O20C 0.051(2) 0.0329(17) 0.0457(19) 0.0144(15) 0.0086(15) 0.0054(15)
O21C 0.045(2) 0.0262(16) 0.0346(17) 0.0054(12) 0.0066(14) -0.0003(14)
O22C 0.056(2) 0.0316(17) 0.0337(18) 0.0083(14) 0.0102(16) 0.0054(16)
C10C 0.0358(19) 0.0253(18) 0.0290(17) 0.0032(14) -0.0014(14) -0.0066(15)
C11C 0.045(2) 0.0249(18) 0.0315(18) 0.0053(14) -0.0081(15) -0.0103(16)
C12C 0.061(3) 0.030(2) 0.030(2) 0.004(2) -0.010(2) -0.003(2)
C13C 0.075(4) 0.036(3) 0.041(3) -0.003(2) -0.021(3) -0.013(3)
C14C 0.070(3) 0.053(3) 0.057(3) 0.003(2) -0.021(3) -0.033(3)
C15C 0.053(3) 0.059(3) 0.067(3) 0.006(3) -0.003(2) -0.027(2)
C16C 0.047(2) 0.045(2) 0.053(2) -0.003(2) -0.001(2) -0.016(2)
C20C 0.049(3) 0.020(2) 0.034(2) 0.0014(18) 0.009(2) 0.004(2)
C21C 0.059(3) 0.0203(18) 0.042(2) -0.0045(15) 0.0189(19) 0.0016(17)
C22C 0.056(3) 0.0204(18) 0.046(2) -0.0035(16) 0.0119(19) 0.0052(17)
C23C 0.087(4) 0.029(2) 0.050(3) 0.0070(19) 0.022(3) 0.009(2)
C24C 0.082(4) 0.028(2) 0.074(3) 0.002(2) 0.042(3) 0.001(2)
C25C 0.056(3) 0.037(2) 0.073(3) -0.010(2) 0.017(2) -0.006(2)
C26C 0.071(3) 0.036(2) 0.042(2) -0.0064(19) 0.008(2) 0.010(2)
N1 0.0318(16) 0.0202(14) 0.0391(17) -0.0057(13) -0.0043(13) -0.0007(12)
N16 0.0351(17) 0.0217(15) 0.0389(16) -0.0062(13) -0.0024(13) 0.0069(13)
C31 0.036(2) 0.033(2) 0.059(3) -0.0091(19) -0.0159(19) 0.0034(17)
C32 0.033(2) 0.042(2) 0.081(3) -0.015(2) -0.008(2) 0.0061(18)
C33 0.033(2) 0.054(3) 0.081(4) -0.015(3) 0.008(2) -0.004(2)
C34 0.037(2) 0.043(2) 0.056(3) -0.004(2) 0.0111(19) -0.0033(18)
C35 0.0352(19) 0.0240(18) 0.045(2) -0.0051(15) 0.0051(16) -0.0055(15)
C36 0.045(2) 0.0257(18) 0.0284(17) -0.0021(14) -0.0021(15) -0.0018(16)
C37 0.039(2) 0.0237(18) 0.0308(17) -0.0069(14) 0.0040(15) -0.0022(15)
C38 0.039(2) 0.0211(17) 0.041(2) -0.0060(15) -0.0010(16) 0.0005(15)
C39 0.038(2) 0.0177(16) 0.042(2) 0.0026(14) 0.0049(16) 0.0007(14)
C40 0.041(2) 0.0269(18) 0.0340(18) 0.0032(15) 0.0032(16) 0.0086(16)
C41 0.049(2) 0.031(2) 0.050(2) -0.0107(18) -0.0179(19) 0.0132(18)
C42 0.040(2) 0.034(2) 0.087(4) -0.020(2) -0.019(2) 0.0076(19)
C43 0.038(2) 0.034(2) 0.098(4) -0.014(2) 0.002(2) -0.0057(19)
C44 0.038(2) 0.030(2) 0.063(3) -0.0070(19) 0.0103(19) -0.0014(17)
C45 0.0336(19) 0.0179(16) 0.0376(19) -0.0011(14) 0.0009(15) 0.0006(14)
N1A 0.0390(18) 0.0303(17) 0.0385(17) -0.0082(14) 0.0019(14) 0.0017(13)
N16A 0.0427(18) 0.0300(17) 0.0361(17) -0.0027(14) 0.0001(14) -0.0025(14)
C31A 0.039(2) 0.055(3) 0.054(3) -0.015(2) 0.0136(19) -0.005(2)
C32A 0.040(2) 0.051(3) 0.082(4) -0.019(3) 0.005(2) -0.002(2)
C33A 0.040(3) 0.060(3) 0.097(4) -0.018(3) -0.016(3) 0.008(2)
C34A 0.047(3) 0.055(3) 0.066(3) -0.005(3) -0.012(2) 0.010(2)
C35A 0.042(2) 0.030(2) 0.066(3) -0.0103(19) -0.010(2) 0.0092(17)
C36A 0.043(2) 0.043(2) 0.0328(19) -0.0086(17) 0.0031(16) 0.0033(18)
C37A 0.045(2) 0.038(2) 0.0342(19) -0.0100(17) -0.0009(16) -0.0002(18)
C38A 0.040(2) 0.037(2) 0.056(3) -0.0158(19) 0.0024(19) -0.0027(18)
C39A 0.048(2) 0.0228(19) 0.060(3) 0.0070(18) -0.006(2) 0.0044(16)
C40A 0.055(3) 0.0279(19) 0.038(2) 0.0084(16) -0.0130(18) -0.0108(18)
C41A 0.041(2) 0.0258(18) 0.0358(19) -0.0011(15) -0.0002(16) -0.0002(15)
C42A 0.049(2) 0.037(2) 0.050(2) -0.0020(19) -0.0047(19) -0.0028(19)
C43A 0.050(3) 0.035(2) 0.076(3) -0.006(2) 0.005(2) 0.011(2)
C44A 0.045(3) 0.037(2) 0.074(3) -0.012(2) 0.020(2) -0.0020(19)
C45A 0.056(3) 0.030(2) 0.052(2) -0.0105(18) 0.016(2) -0.0140(19)

loop_
_atom_type_symbol
_atom_type_description
_atom_type_scat_dispersion_real
_atom_type_scat_dispersion_imag
_atom_type_scat_source
C C 0.0181 0.0091 'International Tables Vol C Tables 4.2.6.8 and 6.1.1.4'
H H 0.0000 0.0000 'International Tables Vol C Tables 4.2.6.8 and 6.1.1.4'
B B 0.0090 0.0039 'International Tables Vol C Tables 4.2.6.8 and 6.1.1.4'
N N 0.0311 0.0180 'International Tables Vol C Tables 4.2.6.8 and 6.1.1.4'
O O 0.0492 0.0322 'International Tables Vol C Tables 4.2.6.8 and 6.1.1.4'

loop_
_geom_angle_atom_site_label_1
_geom_angle_atom_site_label_2
_geom_angle_atom_site_label_3
_geom_angle
O12 B1 O11 111.5(3)
O12 B1 O21 109.2(3)
O21 B1 O11 106.7(3)
O22 B1 O11 106.5(3)
O22 B1 O12 108.1(3)
O22 B1 O21 114.9(3)
C10 O11 B1 121.4(3)
C12 O12 B1 117.2(3)
C20 O21 B1 124.6(3)
C22 O22 B1 120.3(3)
O10 C10 O11 121.3(3)
O10 C10 C11 121.7(3)
O11 C10 C11 116.9(3)
C12 C11 C10 119.3(3)
C16 C11 C10 120.7(3)
C16 C11 C12 119.9(3)
O12 C12 C11 120.8(3)
O12 C12 C13 119.4(3)
C13 C12 C11 119.7(4)
C12 C13 H13 120.2
C12 C13 C14 119.6(4)
C14 C13 H13 120.2
C13 C14 H14 119.6
C15 C14 C13 120.8(4)
C15 C14 H14 119.6
C14 C15 H15 120.1
C16 C15 C14 119.8(4)
C16 C15 H15 120.1
C11 C16 H16D 119.9
C15 C16 C11 120.2(4)
C15 C16 H16D 119.9
O20 C20 O21 120.2(4)
O20 C20 C21 123.6(4)
O21 C20 C21 116.2(3)
C22 C21 C20 120.8(4)
C26 C21 C20 120.4(4)
C26 C21 C22 118.7(4)
O22 C22 C21 121.4(3)
O22 C22 C23 118.0(3)
C23 C22 C21 120.6(4)
C22 C23 H23 120.4
C22 C23 C24 119.3(4)
C24 C23 H23 120.4
C23 C24 H24 119.7
C25 C24 C23 120.7(4)
C25 C24 H24 119.7
C24 C25 H25 120.2
C26 C25 C24 119.7(4)
C26 C25 H25 120.2
C21 C26 H26 119.5
C25 C26 C21 121.1(5)
C25 C26 H26 119.5
O12A B2 O11A 111.5(4)
O12A B2 O21A 109.7(4)
O21A B2 O11A 106.1(4)
O22A B2 O11A 107.1(3)
O22A B2 O12A 107.8(4)
O22A B2 O21A 114.6(4)
C10A O11A B2 121.2(3)
C12A O12A B2 117.6(3)
C20A O21A B2 124.3(3)
C22A O22A B2 119.8(3)
O10A C10A O11A 121.6(4)
O10A C10A C11A 121.5(4)
O11A C10A C11A 116.8(3)
C12A C11A C10A 119.8(3)
C12A C11A C16A 119.3(4)
C16A C11A C10A 120.9(4)
O12A C12A C11A 120.7(4)
O12A C12A C13A 118.9(4)
C13A C12A C11A 120.4(4)
C12A C13A H13A 120.2
C12A C13A C14A 119.6(4)
C14A C13A H13A 120.2
C13A C14A H14E 119.8
C15A C14A C13A 120.3(4)
C15A C14A H14E 119.8
C14A C15A H15A 119.9
C16A C15A C14A 120.2(4)
C16A C15A H15A 119.9
C11A C16A H16E 120.0
C15A C16A C11A 120.1(4)
C15A C16A H16E 120.0
O20A C20A O21A 120.4(4)
O20A C20A C21A 123.7(5)
O21A C20A C21A 115.7(4)
C22A C21A C20A 121.0(4)
C26A C21A C20A 120.3(4)
C26A C21A C22A 118.7(4)
O22A C22A C21A 121.7(3)
O22A C22A C23A 117.7(3)
C23A C22A C21A 120.5(4)
C22A C23A H23A 120.4
C24A C23A C22A 119.1(4)
C24A C23A H23A 120.4
C23A C24A H24A 119.7
C25A C24A C23A 120.7(4)
C25A C24A H24A 119.7
C24A C25A H25A 119.9
C24A C25A C26A 120.2(4)
C26A C25A H25A 119.9
C21A C26A H26A 119.6
C25A C26A C21A 120.8(4)
C25A C26A H26A 119.6
O11B B3 O12D 114.9(5)
O11B B3 O22D 109.6(5)
O12B B3 O11B 111.0(4)
O12B B3 O22B 105.3(4)
O21B B3 O11B 106.0(4)
O21B B3 O12B 113.0(4)
O21B B3 O22B 116.0(4)
O21D B3 O11B 113.6(5)
O21D B3 O12D 108.8(6)
O21D B3 O22D 113.5(7)
O22B B3 O11B 105.3(4)
O22D B3 O12D 95.2(6)
C10B O11B B3 122.5(3)
C12B O12B B3 117.8(4)
C12D O12D B3 110.7(9)
C20B O21B B3 123.1(4)
B3 O21D C20D 121.3(10)
C22B O22B B3 114.0(6)
C22D O22D B3 108.9(13)
O10B C10B O11B 119.9(4)
O10B C10B C11B 122.9(4)
O11B C10B C11B 117.2(3)
C10B C11B C12D 119.9(6)
C12B C11B C10B 118.9(4)
C12B C11B C16B 119.7(4)
C16B C11B C10B 120.5(4)
C16B C11B C12D 116.9(6)
O12B C12B C13B 118.8(6)
C11B C12B O12B 122.2(5)
C11B C12B C13B 119.0(6)
O12D C12D C11B 121.9(11)
O12D C12D C13D 117.6(13)
C13D C12D C11B 120.4(12)
C12B C13B H13B 119.2
C14B C13B C12B 121.5(6)
C14B C13B H13B 119.2
C12D C13D H13D 122.9
C12D C13D C14B 114.1(13)
C14B C13D H13D 122.9
C13B C14B H14B 121.0
C13B C14B C15B 118.1(5)
C13D C14B H14A 120.0
C15B C14B C13D 120.0(7)
C15B C14B H14B 121.0
C15B C14B H14A 120.0
C14B C15B H15B 120.1
C14B C15B C16B 119.8(5)
C16B C15B H15B 120.1
C11B C16B C15B 120.6(5)
C11B C16B H16B 119.7
C15B C16B H16B 119.7
O20B C20B O21B 121.6(5)
O20B C20B C21B 122.3(7)
O21B C20B C21B 116.0(7)
O20D C20D O21D 121.0(11)
O20D C20D C21D 122.7(14)
O21D C20D C21D 116.3(14)
C22B C21B C20B 120.3(10)
C26B C21B C20B 120.3(9)
C26B C21B C22B 119.3(8)
C22D C21D C20D 121(2)
C22D C21D C26D 114(2)
C26D C21D C20D 125(2)
O22B C22B C21B 121.5(9)
O22B C22B C23B 117.6(10)
C21B C22B C23B 120.9(9)
C21D C22D O22D 120.9(19)
C21D C22D C23D 125(2)
C23D C22D O22D 114(3)
C22B C23B H23B 121.5
C24B C23B C22B 117.0(9)
C24B C23B H23B 121.5
C22D C23D H23D 122.1
C22D C23D C24D 116(3)
C24D C23D H23D 122.1
C23B C24B H24B 119.2
C25B C24B C23B 121.7(7)
C25B C24B H24B 119.2
C23D C24D H24D 118.3
C25D C24D C23D 123(2)
C25D C24D H24D 118.3
C24B C25B H25B 120.2
C24B C25B C26B 119.6(8)
C26B C25B H25B 120.2
C24D C25D H25D 120.6
C24D C25D C26D 119(3)
C26D C25D H25D 120.6
C21B C26B C25B 121.5(8)
C21B C26B H26B 119.3
C25B C26B H26B 119.3
C21D C26D H26D 118.4
C25D C26D C21D 123(3)
C25D C26D H26D 118.4
O11C B4 O12E 115.5(11)
O11C B4 O22E 107.0(11)
O12C B4 O11C 111.7(4)
O12C B4 O21C 109.5(4)
O12C B4 O22C 107.7(4)
O12E B4 O22E 89.3(16)
O21C B4 O11C 107.1(4)
O21C B4 O22C 114.6(4)
O21E B4 O11C 114.6(13)
O21E B4 O12E 111.1(18)
O21E B4 O22E 116.8(17)
O22C B4 O11C 106.4(4)
C10C O11C B4 122.4(3)
C12C O12C B4 118.0(4)
C12E O12E B4 106(3)
C20C O21C B4 122.1(4)
B4 O21E C10H 125(3)
C22C O22C B4 116.8(4)
C21C O22E B4 116(2)
O10C C10C O11C 120.5(3)
O10C C10C C11C 122.7(4)
O11C C10C C11C 116.8(3)
O20E C10H O21E 128(3)
O20E C10H C22C 131(3)
O21E C10H C22C 101(3)
C12C C11C C10C 119.6(4)
C12C C11C C16C 120.3(4)
C12E C11C C10C 119.3(19)
C16C C11C C10C 120.0(4)
C16C C11C C12E 117(2)
O12C C12C C11C 121.8(4)
O12C C12C C13C 118.9(5)
C11C C12C C13C 119.3(5)
O12E C12E C11C 124(4)
O12E C12E C13E 113(4)
C13E C12E C11C 122(4)
C12C C13C H13C 119.9
C14C C13C C12C 120.3(5)
C14C C13C H13C 119.9
C12E C13E H13E 125.1
C12E C13E C14C 110(4)
C14C C13E H13E 125.1
C13C C14C H14C 119.8
C13C C14C C15C 120.4(4)
C13E C14C H14D 120.8
C15C C14C C13E 118(2)
C15C C14C H14C 119.8
C15C C14C H14D 120.8
C14C C15C H15C 120.2
C14C C15C C16C 119.6(5)
C16C C15C H15C 120.2
C11C C16C H16C 120.0
C15C C16C C11C 120.0(5)
C15C C16C H16C 120.0
O20C C20C O21C 121.6(4)
O20C C20C C21C 124.0(5)
O21C C20C C21C 114.3(4)
C22C C21C O22E 92.9(13)
C22C C21C C20C 122.7(5)
C22C C21C C26C 119.4(4)
C26C C21C O22E 147.6(14)
C26C C21C C20C 117.8(4)
O22C C22C C21C 119.4(4)
O22C C22C C23C 120.7(4)
C21C C22C C10H 148.8(14)
C21C C22C C23C 119.9(5)
C23C C22C C10H 89.8(14)
C22C C23C H23C 119.9
C24C C23C C22C 120.2(5)
C24C C23C H23C 119.9
C23C C24C H24C 119.9
C23C C24C C25C 120.3(5)
C25C C24C H24C 119.9
C24C C25C H25C 119.8
C24C C25C C26C 120.4(5)
C26C C25C H25C 119.8
C21C C26C H26C 120.1
C25C C26C C21C 119.8(5)
C25C C26C H26C 120.1
C31 N1 H1 104(3)
C35 N1 C31 111.2(3)
C35 N1 H1 108(3)
C36 N1 C31 109.5(3)
C36 N1 C35 113.1(3)
C36 N1 H1 110(3)
C40 N16 C41 112.2(3)
C40 N16 C45 111.3(3)
C40 N16 H16 107(3)
C41 N16 C45 111.1(3)
C41 N16 H16 109(3)
C45 N16 H16 106(3)
N1 C31 H31A 109.4
N1 C31 H31B 109.4
N1 C31 C32 111.4(4)
H31A C31 H31B 108.0
C32 C31 H31A 109.4
C32 C31 H31B 109.4
C31 C32 H32A 109.3
C31 C32 H32B 109.3
H32A C32 H32B 107.9
C33 C32 C31 111.8(4)
C33 C32 H32A 109.3
C33 C32 H32B 109.3
C32 C33 H33A 109.6
C32 C33 H33B 109.6
C32 C33 C34 110.1(4)
H33A C33 H33B 108.2
C34 C33 H33A 109.6
C34 C33 H33B 109.6
C33 C34 H34A 109.5
C33 C34 H34B 109.5
H34A C34 H34B 108.1
C35 C34 C33 110.6(4)
C35 C34 H34A 109.5
C35 C34 H34B 109.5
N1 C35 C34 109.7(3)
N1 C35 H35 107.4
N1 C35 C39 110.7(3)
C34 C35 H35 107.4
C34 C35 C39 114.0(4)
C39 C35 H35 107.4
N1 C36 H36A 109.0
N1 C36 H36B 109.0
N1 C36 C37 113.1(3)
H36A C36 H36B 107.8
C37 C36 H36A 109.0
C37 C36 H36B 109.0
C36 C37 H37 107.6
C36 C37 C45 113.1(3)
C38 C37 C36 109.3(3)
C38 C37 H37 107.6
C38 C37 C45 111.2(3)
C45 C37 H37 107.6
C37 C38 H38A 110.3
C37 C38 H38B 110.3
C37 C38 C39 107.1(3)
H38A C38 H38B 108.6
C39 C38 H38A 110.3
C39 C38 H38B 110.3
C35 C39 C38 107.8(3)
C35 C39 H39 108.3
C35 C39 C40 114.2(3)
C38 C39 H39 108.3
C38 C39 C40 109.8(3)
C40 C39 H39 108.3
N16 C40 C39 111.7(3)
N16 C40 H40A 109.3
N16 C40 H40B 109.3
C39 C40 H40A 109.3
C39 C40 H40B 109.3
H40A C40 H40B 107.9
N16 C41 H41A 109.5
N16 C41 H41B 109.5
H41A C41 H41B 108.1
C42 C41 N16 110.7(4)
C42 C41 H41A 109.5
C42 C41 H41B 109.5
C41 C42 H42A 109.6
C41 C42 H42B 109.6
C41 C42 C43 110.4(4)
H42A C42 H42B 108.1
C43 C42 H42A 109.6
C43 C42 H42B 109.6
C42 C43 H43A 109.6
C42 C43 H43B 109.6
H43A C43 H43B 108.1
C44 C43 C42 110.3(4)
C44 C43 H43A 109.6
C44 C43 H43B 109.6
C43 C44 H44A 109.2
C43 C44 H44B 109.2
H44A C44 H44B 107.9
C45 C44 C43 112.1(4)
C45 C44 H44A 109.2
C45 C44 H44B 109.2
N16 C45 C37 110.3(3)
N16 C45 C44 108.6(3)
N16 C45 H45 108.7
C37 C45 H45 108.7
C44 C45 C37 112.0(3)
C44 C45 H45 108.7
C31A N1A H1A 108(3)
C35A N1A C31A 110.6(4)
C35A N1A H1A 110(3)
C36A N1A C31A 109.7(3)
C36A N1A C35A 113.0(3)
C36A N1A H1A 105(3)
C40A N16A C41A 112.1(3)
C40A N16A C45A 111.7(3)
C40A N16A H16A 109(3)
C41A N16A H16A 109(3)
C45A N16A C41A 110.9(3)
C45A N16A H16A 104(3)
N1A C31A H31C 109.3
N1A C31A H31D 109.3
H31C C31A H31D 108.0
C32A C31A N1A 111.6(4)
C32A C31A H31C 109.3
C32A C31A H31D 109.3
C31A C32A H32C 109.3
C31A C32A H32D 109.3
C31A C32A C33A 111.6(4)
H32C C32A H32D 108.0
C33A C32A H32C 109.3
C33A C32A H32D 109.3
C32A C33A H33C 109.5
C32A C33A H33D 109.5
C32A C33A C34A 110.8(4)
H33C C33A H33D 108.1
C34A C33A H33C 109.5
C34A C33A H33D 109.5
C33A C34A H34C 109.6
C33A C34A H34D 109.6
C33A C34A C35A 110.3(5)
H34C C34A H34D 108.1
C35A C34A H34C 109.6
C35A C34A H34D 109.6
N1A C35A C34A 110.3(4)
N1A C35A H35A 107.4
N1A C35A C39A 110.8(3)
C34A C35A H35A 107.4
C34A C35A C39A 113.3(4)
C39A C35A H35A 107.4
N1A C36A H36C 108.9
N1A C36A H36D 108.9
N1A C36A C37A 113.3(3)
H36C C36A H36D 107.7
C37A C36A H36C 108.9
C37A C36A H36D 108.9
C36A C37A H37A 107.6
C36A C37A C41A 113.7(3)
C38A C37A C36A 108.9(4)
C38A C37A H37A 107.6
C38A C37A C41A 111.1(3)
C41A C37A H37A 107.6
C37A C38A H38C 110.2
C37A C38A H38D 110.2
C37A C38A C39A 107.7(3)
H38C C38A H38D 108.5
C39A C38A H38C 110.2
C39A C38A H38D 110.2
C35A C39A H39A 108.4
C35A C39A C40A 114.7(4)
C38A C39A C35A 107.2(4)
C38A C39A H39A 108.4
C38A C39A C40A 109.5(4)
C40A C39A H39A 108.4
N16A C40A C39A 111.4(3)
N16A C40A H40C 109.3
N16A C40A H40D 109.3
C39A C40A H40C 109.3
C39A C40A H40D 109.3
H40C C40A H40D 108.0
N16A C41A C37A 110.3(3)
N16A C41A H41C 108.4
N16A C41A C42A 108.9(3)
C37A C41A H41C 108.4
C42A C41A C37A 112.3(3)
C42A C41A H41C 108.4
C41A C42A H42C 109.3
C41A C42A H42D 109.3
C41A C42A C43A 111.8(4)
H42C C42A H42D 107.9
C43A C42A H42C 109.3
C43A C42A H42D 109.3
C42A C43A H43C 109.6
C42A C43A H43D 109.6
H43C C43A H43D 108.1
C44A C43A C42A 110.2(4)
C44A C43A H43C 109.6
C44A C43A H43D 109.6
C43A C44A H44C 109.6
C43A C44A H44D 109.6
H44C C44A H44D 108.2
C45A C44A C43A 110.1(4)
C45A C44A H44C 109.6
C45A C44A H44D 109.6
N16A C45A H45A 109.5
N16A C45A H45B 109.5
C44A C45A N16A 110.7(4)
C44A C45A H45A 109.5
C44A C45A H45B 109.5
H45A C45A H45B 108.1

loop_
_geom_bond_atom_site_label_1
_geom_bond_atom_site_label_2
_geom_bond_distance
B1 O11 1.503(5)
B1 O12 1.448(5)
B1 O21 1.473(5)
B1 O22 1.437(5)
O10 C10 1.219(5)
O11 C10 1.315(5)
O12 C12 1.352(5)
O20 C20 1.214(5)
O21 C20 1.327(5)
O22 C22 1.354(5)
C10 C11 1.482(5)
C11 C12 1.397(5)
C11 C16 1.389(5)
C12 C13 1.385(5)
C13 H13 0.9500
C13 C14 1.385(6)
C14 H14 0.9500
C14 C15 1.382(6)
C15 H15 0.9500
C15 C16 1.379(6)
C16 H16D 0.9500
C20 C21 1.465(6)
C21 C22 1.395(5)
C21 C26 1.391(6)
C22 C23 1.379(6)
C23 H23 0.9500
C23 C24 1.388(6)
C24 H24 0.9500
C24 C25 1.378(8)
C25 H25 0.9500
C25 C26 1.367(8)
C26 H26 0.9500
B2 O11A 1.506(5)
B2 O12A 1.440(6)
B2 O21A 1.475(6)
B2 O22A 1.433(5)
O10A C10A 1.215(5)
O11A C10A 1.318(5)
O12A C12A 1.351(5)
O20A C20A 1.200(6)
O21A C20A 1.338(6)
O22A C22A 1.355(5)
C10A C11A 1.474(6)
C11A C12A 1.392(6)
C11A C16A 1.396(6)
C12A C13A 1.383(6)
C13A H13A 0.9500
C13A C14A 1.385(7)
C14A H14E 0.9500
C14A C15A 1.384(7)
C15A H15A 0.9500
C15A C16A 1.377(7)
C16A H16E 0.9500
C20A C21A 1.461(6)
C21A C22A 1.392(5)
C21A C26A 1.386(6)
C22A C23A 1.388(5)
C23A H23A 0.9500
C23A C24A 1.386(6)
C24A H24A 0.9500
C24A C25A 1.365(8)
C25A H25A 0.9500
C25A C26A 1.374(8)
C26A H26A 0.9500
B3 O11B 1.506(5)
B3 O12B 1.434(7)
B3 O12D 1.577(10)
B3 O21B 1.395(7)
B3 O21D 1.314(10)
B3 O22B 1.487(7)
B3 O22D 1.576(12)
O10B C10B 1.226(5)
O11B C10B 1.312(5)
O12B C12B 1.360(8)
O12D C12D 1.350(17)
O20B C20B 1.219(7)
O20D C20D 1.209(18)
O21B C20B 1.319(8)
O21D C20D 1.340(16)
O22B C22B 1.368(9)
O22D C22D 1.40(3)
C10B C11B 1.477(5)
C11B C12B 1.351(7)
C11B C12D 1.492(15)
C11B C16B 1.374(6)
C12B C13B 1.404(9)
C12D C13D 1.42(2)
C13B H13B 0.9500
C13B C14B 1.364(10)
C13D H13D 0.9500
C13D C14B 1.460(17)
C14B H14B 0.9500
C14B H14A 0.9500
C14B C15B 1.380(8)
C15B H15B 0.9500
C15B C16B 1.387(7)
C16B H16B 0.9500
C20B C21B 1.473(9)
C20D C21D 1.47(2)
C21B C22B 1.388(12)
C21B C26B 1.370(14)
C21D C22D 1.36(3)
C21D C26D 1.39(3)
C22B C23B 1.431(13)
C22D C23D 1.37(3)
C23B H23B 0.9500
C23B C24B 1.409(16)
C23D H23D 0.9500
C23D C24D 1.38(3)
C24B H24B 0.9500
C24B C25B 1.365(14)
C24D H24D 0.9500
C24D C25D 1.30(3)
C25B H25B 0.9500
C25B C26B 1.394(11)
C25D H25D 0.9500
C25D C26D 1.36(3)
C26B H26B 0.9500
C26D H26D 0.9500
B4 O11C 1.503(5)
B4 O12C 1.443(7)
B4 O12E 1.61(3)
B4 O21C 1.445(6)
B4 O21E 1.20(2)
B4 O22C 1.453(6)
B4 O22E 1.67(4)
O10C C10C 1.221(5)
O11C C10C 1.320(5)
O12C C12C 1.357(7)
O12E C12E 1.37(6)
O20C C20C 1.212(7)
O20E C10H 1.15(5)
O21C C20C 1.337(7)
O21E C10H 1.32(4)
O22C C22C 1.365(6)
O22E C21C 1.55(3)
C10C C11C 1.479(5)
C10H C22C 1.57(3)
C11C C12C 1.379(6)
C11C C12E 1.47(5)
C11C C16C 1.388(6)
C12C C13C 1.398(7)
C12E C13E 1.45(7)
C13C H13C 0.9500
C13C C14C 1.372(9)
C13E H13E 0.9500
C13E C14C 1.53(5)
C14C H14C 0.9500
C14C H14D 0.9500
C14C C15C 1.383(8)
C15C H15C 0.9500
C15C C16C 1.386(7)
C16C H16C 0.9500
C20C C21C 1.484(6)
C21C C22C 1.382(6)
C21C C26C 1.395(7)
C22C C23C 1.391(7)
C23C H23C 0.9500
C23C C24C 1.366(8)
C24C H24C 0.9500
C24C C25C 1.373(8)
C25C H25C 0.9500
C25C C26C 1.379(7)
C26C H26C 0.9500
N1 C31 1.512(5)
N1 C35 1.504(5)
N1 C36 1.500(5)
N1 H1 0.91(5)
N16 C40 1.492(5)
N16 C41 1.501(5)
N16 C45 1.516(5)
N16 H16 0.88(5)
C31 H31A 0.9900
C31 H31B 0.9900
C31 C32 1.518(7)
C32 H32A 0.9900
C32 H32B 0.9900
C32 C33 1.509(8)
C33 H33A 0.9900
C33 H33B 0.9900
C33 C34 1.540(7)
C34 H34A 0.9900
C34 H34B 0.9900
C34 C35 1.523(6)
C35 H35 1.0000
C35 C39 1.534(6)
C36 H36A 0.9900
C36 H36B 0.9900
C36 C37 1.526(5)
C37 H37 1.0000
C37 C38 1.515(5)
C37 C45 1.546(5)
C38 H38A 0.9900
C38 H38B 0.9900
C38 C39 1.538(5)
C39 H39 1.0000
C39 C40 1.551(5)
C40 H40A 0.9900
C40 H40B 0.9900
C41 H41A 0.9900
C41 H41B 0.9900
C41 C42 1.500(7)
C42 H42A 0.9900
C42 H42B 0.9900
C42 C43 1.528(8)
C43 H43A 0.9900
C43 H43B 0.9900
C43 C44 1.523(7)
C44 H44A 0.9900
C44 H44B 0.9900
C44 C45 1.522(5)
C45 H45 1.0000
N1A C31A 1.511(6)
N1A C35A 1.496(6)
N1A C36A 1.492(5)
N1A H1A 1.00(5)
N16A C40A 1.481(5)
N16A C41A 1.511(5)
N16A C45A 1.501(5)
N16A H16A 0.96(6)
C31A H31C 0.9900
C31A H31D 0.9900
C31A C32A 1.510(7)
C32A H32C 0.9900
C32A H32D 0.9900
C32A C33A 1.519(9)
C33A H33C 0.9900
C33A H33D 0.9900
C33A C34A 1.533(8)
C34A H34C 0.9900
C34A H34D 0.9900
C34A C35A 1.535(7)
C35A H35A 1.0000
C35A C39A 1.549(7)
C36A H36C 0.9900
C36A H36D 0.9900
C36A C37A 1.526(6)
C37A H37A 1.0000
C37A C38A 1.506(7)
C37A C41A 1.548(5)
C38A H38C 0.9900
C38A H38D 0.9900
C38A C39A 1.534(7)
C39A H39A 1.0000
C39A C40A 1.565(6)
C40A H40C 0.9900
C40A H40D 0.9900
C41A H41C 1.0000
C41A C42A 1.516(6)
C42A H42C 0.9900
C42A H42D 0.9900
C42A C43A 1.519(7)
C43A H43C 0.9900
C43A H43D 0.9900
C43A C44A 1.517(8)
C44A H44C 0.9900
C44A H44D 0.9900
C44A C45A 1.499(7)
C45A H45A 0.9900
C45A H45B 0.9900

loop_
_geom_hbond_atom_site_label_D
_geom_hbond_atom_site_label_H
_geom_hbond_atom_site_label_A
_geom_hbond_distance_DH
_geom_hbond_distance_HA
_geom_hbond_distance_DA
_geom_hbond_angle_DHA
_geom_hbond_site_symmetry_A
N1A H1A O10A 1.00(5) 1.76(5) 2.687(4) 152(4) .
N16 H16 O10C 0.88(5) 1.94(5) 2.777(4) 159(4) 2_646
N1 H1 O10 0.91(5) 1.84(5) 2.700(4) 158(4) .
N16A H16A O10B 0.96(6) 1.85(6) 2.786(4) 167(5) 2_656

loop_
_geom_torsion_atom_site_label_1
_geom_torsion_atom_site_label_2
_geom_torsion_atom_site_label_3
_geom_torsion_atom_site_label_4
_geom_torsion
B1 O11 C10 O10 176.3(4)
B1 O11 C10 C11 -8.1(5)
B1 O12 C12 C11 22.6(5)
B1 O12 C12 C13 -157.9(3)
B1 O21 C20 O20 176.1(4)
B1 O21 C20 C21 -5.0(5)
B1 O22 C22 C21 8.8(5)
B1 O22 C22 C23 -172.3(4)
O10 C10 C11 C12 162.6(3)
O10 C10 C11 C16 -13.4(5)
O11 B1 O12 C12 -40.8(5)
O11 B1 O21 C20 -104.1(4)
O11 B1 O22 C22 102.8(4)
O11 C10 C11 C12 -13.0(5)
O11 C10 C11 C16 171.0(3)
O12 B1 O11 C10 34.2(5)
O12 B1 O21 C20 135.3(4)
O12 B1 O22 C22 -137.3(3)
O12 C12 C13 C14 178.0(3)
O20 C20 C21 C22 176.3(4)
O20 C20 C21 C26 -0.9(6)
O21 B1 O11 C10 -84.9(4)
O21 B1 O12 C12 76.8(4)
O21 B1 O22 C22 -15.1(5)
O21 C20 C21 C22 -2.6(5)
O21 C20 C21 C26 -179.8(4)
O22 B1 O11 C10 151.9(3)
O22 B1 O12 C12 -157.5(3)
O22 B1 O21 C20 13.7(6)
O22 C22 C23 C24 -179.4(4)
C10 C11 C12 O12 5.8(5)
C10 C11 C12 C13 -173.8(3)
C10 C11 C16 C15 175.8(3)
C11 C12 C13 C14 -2.5(5)
C12 C11 C16 C15 -0.2(5)
C12 C13 C14 C15 0.6(6)
C13 C14 C15 C16 1.5(6)
C14 C15 C16 C11 -1.7(6)
C16 C11 C12 O12 -178.2(3)
C16 C11 C12 C13 2.2(5)
C20 C21 C22 O22 0.7(5)
C20 C21 C22 C23 -178.2(4)
C20 C21 C26 C25 179.6(4)
C21 C22 C23 C24 -0.5(6)
C22 C21 C26 C25 2.3(7)
C22 C23 C24 C25 0.6(7)
C23 C24 C25 C26 0.7(7)
C24 C25 C26 C21 -2.2(8)
C26 C21 C22 O22 177.9(4)
C26 C21 C22 C23 -1.0(6)
B2 O11A C10A O10A 176.4(4)
B2 O11A C10A C11A -8.6(6)
B2 O12A C12A C11A 22.2(5)
B2 O12A C12A C13A -158.9(4)
B2 O21A C20A O20A 176.8(4)
B2 O21A C20A C21A -6.6(6)
B2 O22A C22A C21A 11.5(6)
B2 O22A C22A C23A -169.9(4)
O10A C10A C11A C12A 162.8(4)
O10A C10A C11A C16A -13.6(6)
O11A B2 O12A C12A -40.1(5)
O11A B2 O21A C20A -100.2(4)
O11A B2 O22A C22A 97.8(4)
O11A C10A C11A C12A -12.3(6)
O11A C10A C11A C16A 171.4(4)
O12A B2 O11A C10A 33.9(6)
O12A B2 O21A C20A 139.3(4)
O12A B2 O22A C22A -142.1(4)
O12A C12A C13A C14A 178.0(4)
O20A C20A C21A C22A 173.3(4)
O20A C20A C21A C26A -4.5(7)
O21A B2 O11A C10A -85.5(5)
O21A B2 O12A C12A 77.2(4)
O21A B2 O22A C22A -19.6(6)
O21A C20A C21A C22A -3.2(6)
O21A C20A C21A C26A 179.1(4)
O22A B2 O11A C10A 151.6(4)
O22A B2 O12A C12A -157.4(3)
O22A B2 O21A C20A 17.8(6)
O22A C22A C23A C24A -178.9(4)
C10A C11A C12A O12A 5.6(5)
C10A C11A C12A C13A -173.3(4)
C10A C11A C16A C15A 175.8(4)
C11A C12A C13A C14A -3.1(6)
C12A C11A C16A C15A -0.6(6)
C12A C13A C14A C15A 0.5(6)
C13A C14A C15A C16A 2.0(6)
C14A C15A C16A C11A -2.0(6)
C16A C11A C12A O12A -178.0(4)
C16A C11A C12A C13A 3.1(6)
C20A C21A C22A O22A 0.7(6)
C20A C21A C22A C23A -177.8(4)
C20A C21A C26A C25A 178.5(5)
C21A C22A C23A C24A -0.3(6)
C22A C21A C26A C25A 0.7(7)
C22A C23A C24A C25A 0.0(7)
C23A C24A C25A C26A 0.6(8)
C24A C25A C26A C21A -1.0(8)
C26A C21A C22A O22A 178.5(4)
C26A C21A C22A C23A -0.1(6)
B3 O11B C10B O10B 177.9(4)
B3 O11B C10B C11B -2.7(5)
B3 O12B C12B C11B 23.5(9)
B3 O12B C12B C13B -155.5(6)
B3 O12D C12D C11B -30.0(16)
B3 O12D C12D C13D 154.7(13)
B3 O21B C20B O20B 175.1(5)
B3 O21B C20B C21B -8.6(7)
B3 O21D C20D O20D -165.8(10)
B3 O21D C20D C21D 16.1(17)
B3 O22B C22B C21B 19.3(8)
B3 O22B C22B C23B -163.6(6)
B3 O22D C22D C21D -27(2)
B3 O22D C22D C23D 154.5(17)
O10B C10B C11B C12B 165.6(5)
O10B C10B C11B C12D -164.7(8)
O10B C10B C11B C16B -3.8(6)
O11B B3 O12B C12B -36.8(7)
O11B B3 O12D C12D 40.9(10)
O11B B3 O21B C20B -85.9(5)
O11B B3 O21D C20D 81.6(10)
O11B B3 O22B C22B 82.0(5)
O11B B3 O22D C22D -79.4(11)
O11B C10B C11B C12B -13.8(6)
O11B C10B C11B C12D 15.9(9)
O11B C10B C11B C16B 176.8(4)
O12B B3 O11B C10B 27.1(6)
O12B B3 O21B C20B 152.3(5)
O12B B3 O22B C22B -160.5(5)
O12B C12B C13B C14B 177.4(6)
O12D B3 O11B C10B -25.6(7)
O12D B3 O21D C20D -149.1(9)
O12D B3 O22D C22D 161.8(10)
O12D C12D C13D C14B -178.0(12)
O20B C20B C21B C22B 167.6(6)
O20B C20B C21B C26B -9.1(9)
O20D C20D C21D C22D -170.1(16)
O20D C20D C21D C26D 12(3)
O21B B3 O11B C10B -95.9(5)
O21B B3 O12B C12B 82.2(6)
O21B B3 O22B C22B -34.9(6)
O21B C20B C21B C22B -8.7(8)
O21B C20B C21B C26B 174.6(6)
O21D B3 O11B C10B 100.5(6)
O21D B3 O12D C12D -87.7(10)
O21D B3 O22D C22D 48.8(12)
O21D C20D C21D C22D 8(2)
O21D C20D C21D C26D -170(2)
O22B B3 O11B C10B 140.6(4)
O22B B3 O12B C12B -150.3(5)
O22B B3 O21B C20B 30.6(7)
O22B C22B C23B C24B -179.7(7)
O22D B3 O11B C10B -131.4(6)
O22D B3 O12D C12D 155.3(9)
O22D B3 O21D C20D -44.5(12)
O22D C22D C23D C24D -179.5(16)
C10B C11B C12B O12B 3.5(9)
C10B C11B C12B C13B -177.5(6)
C10B C11B C12D O12D 3.0(17)
C10B C11B C12D C13D 178.1(12)
C10B C11B C16B C15B 178.3(5)
C11B C12B C13B C14B -1.6(11)
C11B C12D C13D C14B 7(2)
C12B C11B C16B C15B 9.1(8)
C12B C13B C14B C15B 10.2(11)
C12D C11B C16B C15B -20.2(10)
C12D C13D C14B C15B -27.7(18)
C13B C14B C15B C16B -9.1(9)
C13D C14B C15B C16B 25.7(12)
C14B C15B C16B C11B -0.3(8)
C16B C11B C12B O12B 172.9(5)
C16B C11B C12B C13B -8.1(9)
C16B C11B C12D O12D -158.6(11)
C16B C11B C12D C13D 16.5(18)
C20B C21B C22B O22B 2.0(10)
C20B C21B C22B C23B -175.0(6)
C20B C21B C26B C25B 176.3(6)
C20D C21D C22D O22D 1(3)
C20D C21D C22D C23D 179(2)
C20D C21D C26D C25D 180(2)
C21B C22B C23B C24B -2.6(11)
C21D C22D C23D C24D 2(3)
C22B C21B C26B C25B -0.4(10)
C22B C23B C24B C25B 2.2(11)
C22D C21D C26D C25D 1(4)
C22D C23D C24D C25D -2(4)
C23B C24B C25B C26B -0.9(11)
C23D C24D C25D C26D 1(4)
C24B C25B C26B C21B 0.0(10)
C24D C25D C26D C21D -1(5)
C26B C21B C22B O22B 178.7(6)
C26B C21B C22B C23B 1.7(10)
C26D C21D C22D O22D 179.8(19)
C26D C21D C22D C23D -2(3)
B4 O11C C10C O10C 173.8(4)
B4 O11C C10C C11C -8.9(5)
B4 O12C C12C C11C 21.1(8)
B4 O12C C12C C13C -158.8(5)
B4 O12E C12E C11C -37(5)
B4 O12E C12E C13E 156(4)
B4 O21C C20C O20C 172.6(4)
B4 O21C C20C C21C -11.5(6)
B4 O21E C10H O20E -164(3)
B4 O21E C10H C22C 15(4)
B4 O22C C22C C21C 19.0(5)
B4 O22C C22C C23C -161.8(4)
B4 O22E C21C C22C -19.2(18)
B4 O22E C21C C26C 164.5(8)
O10C C10C C11C C12C 168.3(4)
O10C C10C C11C C12E -165(3)
O10C C10C C11C C16C -6.6(6)
O11C B4 O12C C12C -35.8(6)
O11C B4 O12E C12E 43(3)
O11C B4 O21C C20C -84.4(5)
O11C B4 O21E C10H 81(3)
O11C B4 O22C C22C 81.8(5)
O11C B4 O22E C21C -79.3(18)
O11C C10C C11C C12C -8.9(6)
O11C C10C C11C C12E 18(3)
O11C C10C C11C C16C 176.1(4)
O12C B4 O11C C10C 30.7(5)
O12C B4 O21C C20C 154.4(4)
O12C B4 O22C C22C -158.3(4)
O12C C12C C13C C14C 178.9(5)
O12E B4 O11C C10C -22.4(13)
O12E B4 O21E C10H -146(3)
O12E B4 O22E C21C 164(2)
O12E C12E C13E C14C 180(4)
O20C C20C C21C C22C 167.9(4)
O20C C20C C21C C26C -8.0(7)
O20E C10H C22C C21C -156(3)
O20E C10H C22C C23C 7(4)
O21C B4 O11C C10C -89.1(5)
O21C B4 O12C C12C 82.5(5)
O21C B4 O22C C22C -36.3(5)
O21C C20C C21C C22C -7.8(6)
O21C C20C C21C C26C 176.2(4)
O21E B4 O11C C10C 108.9(16)
O21E B4 O12E C12E -90(3)
O21E B4 O22E C21C 51(3)
O21E C10H C22C C21C 25(4)
O21E C10H C22C C23C -171(2)
O22C B4 O11C C10C 147.9(4)
O22C B4 O12C C12C -152.3(4)
O22C B4 O21C C20C 33.3(6)
O22C C22C C23C C24C 179.6(4)
O22E B4 O11C C10C -120.0(13)
O22E B4 O12E C12E 152(3)
O22E B4 O21E C10H -46(3)
O22E C21C C22C C10H -17(3)
O22E C21C C22C C23C -177.4(12)
O22E C21C C26C C25C 176(2)
C10C C11C C12C O12C 2.9(8)
C10C C11C C12C C13C -177.2(5)
C10C C11C C12E O12E 9(6)
C10C C11C C12E C13E 175(4)
C10C C11C C16C C15C 178.0(4)
C10H C22C C23C C24C -171.3(13)
C11C C12C C13C C14C -1.0(9)
C11C C12E C13E C14C 12(7)
C12C C11C C16C C15C 3.1(7)
C12C C13C C14C C15C 3.5(9)
C12E C11C C16C C15C -24(3)
C12E C13E C14C C15C -37(5)
C13C C14C C15C C16C -2.7(9)
C13E C14C C15C C16C 33(3)
C14C C15C C16C C11C -0.6(8)
C16C C11C C12C O12C 177.8(5)
C16C C11C C12C C13C -2.3(8)
C16C C11C C12E O12E -150(4)
C16C C11C C12E C13E 16(6)
C20C C21C C22C O22C 3.6(6)
C20C C21C C22C C23C -175.6(4)
C20C C21C C26C C25C 176.5(4)
C21C C22C C23C C24C -1.1(7)
C22C C21C C26C C25C 0.4(6)
C22C C23C C24C C25C 1.3(7)
C23C C24C C25C C26C -0.7(7)
C24C C25C C26C C21C -0.2(7)
C26C C21C C22C O22C 179.5(4)
C26C C21C C22C C10H 161(2)
C26C C21C C22C C23C 0.2(6)
N1 C31 C32 C33 -54.6(5)
N1 C35 C39 C38 -60.2(4)
N1 C35 C39 C40 62.2(4)
N1 C36 C37 C38 54.7(4)
N1 C36 C37 C45 -69.9(4)
N16 C41 C42 C43 57.8(5)
C31 N1 C35 C34 -58.3(4)
C31 N1 C35 C39 175.0(3)
C31 N1 C36 C37 -173.2(3)
C31 C32 C33 C34 54.7(6)
C32 C33 C34 C35 -57.0(5)
C33 C34 C35 N1 58.8(5)
C33 C34 C35 C39 -176.5(4)
C34 C35 C39 C38 175.6(3)
C34 C35 C39 C40 -62.0(4)
C35 N1 C31 C32 56.3(4)
C35 N1 C36 C37 -48.6(4)
C35 C39 C40 N16 -120.8(3)
C36 N1 C31 C32 -177.9(3)
C36 N1 C35 C34 177.9(3)
C36 N1 C35 C39 51.3(4)
C36 C37 C38 C39 -63.2(4)
C36 C37 C45 N16 116.5(3)
C36 C37 C45 C44 -122.6(4)
C37 C38 C39 C35 66.4(4)
C37 C38 C39 C40 -58.7(4)
C38 C37 C45 N16 -7.0(4)
C38 C37 C45 C44 114.0(4)
C38 C39 C40 N16 0.5(4)
C40 N16 C41 C42 174.5(3)
C40 N16 C45 C37 -52.9(4)
C40 N16 C45 C44 -175.9(3)
C41 N16 C40 C39 -178.4(3)
C41 N16 C45 C37 -178.6(3)
C41 N16 C45 C44 58.4(4)
C41 C42 C43 C44 -55.2(5)
C42 C43 C44 C45 55.5(5)
C43 C44 C45 N16 -56.5(4)
C43 C44 C45 C37 -178.5(4)
C45 N16 C40 C39 56.4(4)
C45 N16 C41 C42 -60.2(4)
C45 C37 C38 C39 62.5(4)
N1A C31A C32A C33A -54.9(6)
N1A C35A C39A C38A -59.8(4)
N1A C35A C39A C40A 62.0(5)
N1A C36A C37A C38A 55.2(4)
N1A C36A C37A C41A -69.2(5)
N16A C41A C42A C43A -56.5(5)
C31A N1A C35A C34A -58.8(5)
C31A N1A C35A C39A 175.0(4)
C31A N1A C36A C37A -173.2(3)
C31A C32A C33A C34A 53.8(6)
C32A C33A C34A C35A -55.2(6)
C33A C34A C35A N1A 58.0(5)
C33A C34A C35A C39A -177.2(4)
C34A C35A C39A C38A 175.7(4)
C34A C35A C39A C40A -62.5(5)
C35A N1A C31A C32A 57.4(5)
C35A N1A C36A C37A -49.4(5)
C35A C39A C40A N16A -119.6(4)
C36A N1A C31A C32A -177.3(4)
C36A N1A C35A C34A 177.9(4)
C36A N1A C35A C39A 51.6(5)
C36A C37A C38A C39A -63.6(4)
C36A C37A C41A N16A 116.3(4)
C36A C37A C41A C42A -122.0(4)
C37A C38A C39A C35A 66.2(4)
C37A C38A C39A C40A -58.8(5)
C37A C41A C42A C43A -179.0(4)
C38A C37A C41A N16A -7.0(5)
C38A C37A C41A C42A 114.7(4)
C38A C39A C40A N16A 0.9(5)
C40A N16A C41A C37A -52.9(4)
C40A N16A C41A C42A -176.6(3)
C40A N16A C45A C44A 174.4(4)
C41A N16A C40A C39A 55.9(4)
C41A N16A C45A C44A -59.8(5)
C41A C37A C38A C39A 62.4(5)
C41A C42A C43A C44A 56.3(5)
C42A C43A C44A C45A -56.3(5)
C43A C44A C45A N16A 58.4(5)
C45A N16A C40A C39A -178.9(3)
C45A N16A C41A C37A -178.5(3)
C45A N16A C41A C42A 57.8(4)
